data_7002287
loop_
_publ_author_name
'Choudhury, Somnath Ray'
'Dey, Biswajit'
'Das, Suranjana'
'Robertazzi, Arturo'
'Jana, Atish Dipankar'
'Chen, Chih-Yuan'
'Lee, Hon Man'
'Gamez, Patrick'
'Mukhopadhyay, Subrata'

_publ_section_title
;
 Robust recognition of malonate and 2-amino-4-picolinium in conjunction
 with M(ii) as a triad (M = Ni/Co/Mn): role of this highly stable
 hydrogen-bonded motif in driving supramolecular self-assembly
;
_journal_issue 37
_journal_name_full 'Dalton Transactions'
_journal_page_first 7617
_journal_page_last 7624
_journal_paper_doi 10.1039/b905127a
_journal_year 2009
_chemical_formula_moiety 'C6 H8 Mn O10, 2(C6 H9 N2), 4(H2 O)'
_chemical_formula_sum 'C18 H34 Mn N4 O14'
_chemical_formula_weight 585.43
_space_group_IT_number 2
_symmetry_cell_setting triclinic
_symmetry_Int_Tables_number 2
_symmetry_space_group_name_Hall '-P 1'
_symmetry_space_group_name_H-M 'P -1'
_atom_sites_solution_hydrogens geom
_atom_sites_solution_primary direct
_atom_sites_solution_secondary difmap
_audit_creation_method SHELXL-97
_cell_angle_alpha 92.7760(10)
_cell_angle_beta 92.5580(10)
_cell_angle_gamma 111.7340(10)
_cell_formula_units_Z 1
_cell_length_a 7.6690(6)
_cell_length_b 9.1074(7)
_cell_length_c 10.3380(8)
_cell_measurement_temperature 150(2)
_cell_volume 668.41(9)
_computing_cell_refinement 'SAINT v6.280a (Bruker, 2004)'
_computing_data_collection 'APEX2 v1.0-22 (Bruker, 2004)'
_computing_data_reduction 'SAINT v6.280a (Bruker, 2004)'
_computing_molecular_graphics 'SHELXTL 5.1'
_computing_publication_material 'SHELXTL 5.1'
_computing_structure_refinement 'SHELXTL 5.1'
_computing_structure_solution 'SHELXTL 5.1 (Sheldrick, 1998)'
_diffrn_ambient_temperature 150(2)
_diffrn_measured_fraction_theta_full 0.988
_diffrn_measured_fraction_theta_max 0.988
_diffrn_measurement_device_type 'Bruker SMART APEX II'
_diffrn_measurement_method \w
_diffrn_radiation_monochromator graphite
_diffrn_radiation_probe x-ray
_diffrn_radiation_type MoK\a
_diffrn_radiation_wavelength 0.71073
_diffrn_reflns_av_R_equivalents 0.0138
_diffrn_reflns_av_sigmaI/netI 0.0191
_diffrn_reflns_limit_h_max 10
_diffrn_reflns_limit_h_min -9
_diffrn_reflns_limit_k_max 12
_diffrn_reflns_limit_k_min -12
_diffrn_reflns_limit_l_max 13
_diffrn_reflns_limit_l_min -13
_diffrn_reflns_number 7406
_diffrn_reflns_theta_full 28.64
_diffrn_reflns_theta_max 28.64
_diffrn_reflns_theta_min 1.98
_diffrn_source 'fine-focus sealed tube'
_diffrn_standards_decay_% 0
_diffrn_standards_interval_count 0
_diffrn_standards_interval_time 0
_diffrn_standards_number 0
_exptl_absorpt_coefficient_mu 0.566
_exptl_absorpt_correction_T_max 0.8486
_exptl_absorpt_correction_T_min 0.7651
_exptl_absorpt_correction_type multi-scan
_exptl_absorpt_process_details 'SADABS 2.10 (Sheldrick, 2003)'
_exptl_crystal_colour yellow
_exptl_crystal_density_diffrn 1.454
_exptl_crystal_density_method 'not measured'
_exptl_crystal_description parallelepipe
_exptl_crystal_F_000 307
_exptl_crystal_size_max 0.50
_exptl_crystal_size_mid 0.31
_exptl_crystal_size_min 0.30
_refine_diff_density_max 0.573
_refine_diff_density_min -0.380
_refine_diff_density_rms 0.054
_refine_ls_extinction_method none
_refine_ls_goodness_of_fit_ref 1.643
_refine_ls_hydrogen_treatment constr
_refine_ls_matrix_type full
_refine_ls_number_parameters 170
_refine_ls_number_reflns 3390
_refine_ls_number_restraints 0
_refine_ls_restrained_S_all 1.643
_refine_ls_R_factor_all 0.0307
_refine_ls_R_factor_gt 0.0278
_refine_ls_shift/su_max 0.000
_refine_ls_shift/su_mean 0.000
_refine_ls_structure_factor_coef Fsqd
_refine_ls_weighting_details 'calc w=1/[\s^2^(Fo^2^)+(0.0328P)^2^+0.0000P] where P=(Fo^2^+2Fc^2^)/3'
_refine_ls_weighting_scheme calc
_refine_ls_wR_factor_gt 0.0796
_refine_ls_wR_factor_ref 0.0804
_reflns_number_gt 3070
_reflns_number_total 3390
_reflns_threshold_expression I>2\s
_cod_data_source_file b905127a.txt
_cod_data_source_block h4
_cod_database_code 7002287

loop_
_symmetry_equiv_pos_as_xyz
'x, y, z'
'-x, -y, -z'

loop_
_atom_site_label
_atom_site_type_symbol
_atom_site_fract_x
_atom_site_fract_y
_atom_site_fract_z
_atom_site_U_iso_or_equiv
_atom_site_adp_type
_atom_site_occupancy
_atom_site_symmetry_multiplicity
_atom_site_calc_flag
_atom_site_refinement_flags
_atom_site_disorder_assembly
_atom_site_disorder_group
C1 C 0.66872(16) 0.85668(13) -0.03590(11) 0.0169(2) Uani 1 1 d . . .
C2 C 0.58790(17) 0.88045(14) 0.09232(11) 0.0194(2) Uani 1 1 d . . .
H2A H 0.6400 0.9948 0.1203 0.023 Uiso 1 1 calc R . .
H2B H 0.4499 0.8478 0.0774 0.023 Uiso 1 1 calc R . .
C3 C 0.62844(17) 0.78892(14) 0.20182(11) 0.0192(2) Uani 1 1 d . . .
C4 C 0.1942(2) 0.7937(2) 0.33337(15) 0.0392(4) Uani 1 1 d . . .
H4A H 0.1547 0.7285 0.2513 0.059 Uiso 1 1 calc R . .
H4B H 0.3062 0.8878 0.3218 0.059 Uiso 1 1 calc R . .
H4C H 0.0923 0.8265 0.3601 0.059 Uiso 1 1 calc R . .
C5 C 0.25738(17) 0.45640(15) 0.50764(11) 0.0221(2) Uani 1 1 d . . .
C6 C 0.21574(19) 0.54451(16) 0.41028(12) 0.0258(3) Uani 1 1 d . . .
C7 C 0.23903(19) 0.69932(16) 0.43585(13) 0.0270(3) Uani 1 1 d . . .
C8 C 0.3071(2) 0.77105(17) 0.56221(13) 0.0309(3) Uani 1 1 d . . .
H8 H 0.3231 0.8783 0.5826 0.037 Uiso 1 1 calc R . .
C9 C 0.3491(2) 0.68564(16) 0.65335(13) 0.0306(3) Uani 1 1 d . . .
H9 H 0.3968 0.7341 0.7376 0.037 Uiso 1 1 calc R . .
H6 H 0.1785 0.4996 0.3304 0.037 Uiso 1 1 d . . .
H5A H 0.8107 0.4147 0.0402 0.046 Uiso 1 1 d . . .
H6A H -0.0527 0.0530 0.2764 0.037 Uiso 1 1 d . . .
H7A H 0.9550 0.2337 0.1132 0.054 Uiso 1 1 d . . .
H5B H 0.8757 0.5739 0.0126 0.055 Uiso 1 1 d . . .
H6B H 0.0952 0.0947 0.2209 0.041 Uiso 1 1 d . . .
H7B H 0.8741 0.1763 -0.0022 0.046 Uiso 1 1 d . . .
Mn1 Mn 0.5000 0.5000 0.0000 0.01622(8) Uani 1 2 d S . .
N1 N 0.23651(17) 0.30543(13) 0.48772(10) 0.0287(2) Uani 1 1 d . . .
H1A H 0.2710 0.2591 0.5490 0.034 Uiso 1 1 d R . .
H1B H 0.1852 0.2584 0.4172 0.034 Uiso 1 1 d R . .
N2 N 0.32381(16) 0.53083(12) 0.62595(10) 0.0239(2) Uani 1 1 d . . .
H2 H 0.3517 0.4778 0.6873 0.029 Uiso 1 1 calc R . .
O1 O 0.62383(12) 0.71762(9) -0.08647(8) 0.02147(18) Uani 1 1 d . . .
O2 O 0.77297(13) 0.97715(10) -0.08775(8) 0.02307(19) Uani 1 1 d . . .
O3 O 0.56678(14) 0.63885(10) 0.18640(8) 0.0252(2) Uani 1 1 d . . .
O4 O 0.71805(14) 0.86649(10) 0.30251(8) 0.0265(2) Uani 1 1 d . . .
O5 O 0.77966(13) 0.49344(11) 0.03370(13) 0.0415(3) Uani 1 1 d . . .
O6 O 0.03134(13) 0.13157(10) 0.25832(8) 0.0252(2) Uani 1 1 d . . .
O7 O 0.92013(13) 0.26065(10) 0.04802(9) 0.0257(2) Uani 1 1 d . . .

loop_
_atom_site_aniso_label
_atom_site_aniso_U_11
_atom_site_aniso_U_22
_atom_site_aniso_U_33
_atom_site_aniso_U_23
_atom_site_aniso_U_13
_atom_site_aniso_U_12
C1 0.0165(5) 0.0156(5) 0.0196(5) 0.0032(4) -0.0009(4) 0.0070(4)
C2 0.0222(6) 0.0156(5) 0.0222(5) 0.0029(4) 0.0029(4) 0.0087(5)
C3 0.0213(6) 0.0168(5) 0.0199(5) 0.0024(4) 0.0043(4) 0.0070(5)
C4 0.0455(9) 0.0437(9) 0.0369(8) 0.0207(7) 0.0074(6) 0.0237(7)
C5 0.0204(6) 0.0245(6) 0.0210(5) 0.0039(5) 0.0035(4) 0.0074(5)
C6 0.0277(7) 0.0307(7) 0.0188(5) 0.0061(5) 0.0019(5) 0.0101(5)
C7 0.0253(6) 0.0326(7) 0.0271(6) 0.0124(5) 0.0075(5) 0.0136(6)
C8 0.0399(8) 0.0262(7) 0.0316(7) 0.0047(5) 0.0068(6) 0.0172(6)
C9 0.0407(8) 0.0269(7) 0.0246(6) -0.0006(5) 0.0006(5) 0.0136(6)
Mn1 0.01582(13) 0.01150(13) 0.02070(13) 0.00159(9) 0.00053(9) 0.00436(9)
N1 0.0400(7) 0.0234(5) 0.0218(5) 0.0016(4) -0.0027(4) 0.0113(5)
N2 0.0312(6) 0.0238(5) 0.0185(5) 0.0045(4) 0.0005(4) 0.0121(5)
O1 0.0266(5) 0.0138(4) 0.0217(4) 0.0015(3) 0.0032(3) 0.0046(3)
O2 0.0287(5) 0.0145(4) 0.0248(4) 0.0054(3) 0.0069(3) 0.0057(4)
O3 0.0390(5) 0.0143(4) 0.0207(4) 0.0031(3) 0.0010(4) 0.0078(4)
O4 0.0353(5) 0.0186(4) 0.0213(4) 0.0009(3) -0.0014(4) 0.0053(4)
O5 0.0181(5) 0.0204(5) 0.0891(9) 0.0162(5) 0.0078(5) 0.0087(4)
O6 0.0269(5) 0.0220(4) 0.0246(4) -0.0004(3) 0.0046(3) 0.0067(4)
O7 0.0247(5) 0.0150(4) 0.0365(5) 0.0028(4) -0.0032(4) 0.0069(4)

loop_
_atom_type_symbol
_atom_type_description
_atom_type_scat_dispersion_real
_atom_type_scat_dispersion_imag
_atom_type_scat_source
C C 0.0033 0.0016 'International Tables Vol C Tables 4.2.6.8 and 6.1.1.4'
H H 0.0000 0.0000 'International Tables Vol C Tables 4.2.6.8 and 6.1.1.4'
Mn Mn 0.3368 0.7283 'International Tables Vol C Tables 4.2.6.8 and 6.1.1.4'
N N 0.0061 0.0033 'International Tables Vol C Tables 4.2.6.8 and 6.1.1.4'
O O 0.0106 0.0060 'International Tables Vol C Tables 4.2.6.8 and 6.1.1.4'

loop_
_geom_angle_atom_site_label_1
_geom_angle_atom_site_label_2
_geom_angle_atom_site_label_3
_geom_angle
_geom_angle_site_symmetry_1
_geom_angle_site_symmetry_3
_geom_angle_publ_flag
O2 C1 O1 123.07(10) . . ?
O2 C1 C2 118.26(10) . . ?
O1 C1 C2 118.64(10) . . ?
C3 C2 C1 114.50(9) . . ?
C3 C2 H2A 108.6 . . ?
C1 C2 H2A 108.6 . . ?
C3 C2 H2B 108.6 . . ?
C1 C2 H2B 108.6 . . ?
H2A C2 H2B 107.6 . . ?
O4 C3 O3 123.88(11) . . ?
O4 C3 C2 117.79(10) . . ?
O3 C3 C2 118.31(10) . . ?
C7 C4 H4A 109.5 . . ?
C7 C4 H4B 109.5 . . ?
H4A C4 H4B 109.5 . . ?
C7 C4 H4C 109.5 . . ?
H4A C4 H4C 109.5 . . ?
H4B C4 H4C 109.5 . . ?
N1 C5 N2 118.80(11) . . ?
N1 C5 C6 123.23(12) . . ?
N2 C5 C6 117.96(11) . . ?
C7 C6 C5 120.95(12) . . ?
C7 C6 H6 119.6 . . ?
C5 C6 H6 119.4 . . ?
C6 C7 C8 118.72(12) . . ?
C6 C7 C4 121.39(13) . . ?
C8 C7 C4 119.89(13) . . ?
C9 C8 C7 119.45(13) . . ?
C9 C8 H8 120.3 . . ?
C7 C8 H8 120.3 . . ?
C8 C9 N2 120.88(12) . . ?
C8 C9 H9 119.6 . . ?
N2 C9 H9 119.6 . . ?
O1 Mn1 O1 180.0 2_665 . ?
O1 Mn1 O5 91.10(3) 2_665 . ?
O1 Mn1 O5 88.90(3) . . ?
O1 Mn1 O5 88.90(3) 2_665 2_665 ?
O1 Mn1 O5 91.10(3) . 2_665 ?
O5 Mn1 O5 180.0 . 2_665 ?
O1 Mn1 O3 93.20(3) 2_665 . ?
O1 Mn1 O3 86.80(3) . . ?
O5 Mn1 O3 84.06(4) . . ?
O5 Mn1 O3 95.94(4) 2_665 . ?
O1 Mn1 O3 86.80(3) 2_665 2_665 ?
O1 Mn1 O3 93.20(3) . 2_665 ?
O5 Mn1 O3 95.94(4) . 2_665 ?
O5 Mn1 O3 84.06(4) 2_665 2_665 ?
O3 Mn1 O3 180.0 . 2_665 ?
C5 N1 H1A 119.4 . . ?
C5 N1 H1B 117.8 . . ?
H1A N1 H1B 122.7 . . ?
C5 N2 C9 122.02(11) . . ?
C5 N2 H2 119.0 . . ?
C9 N2 H2 119.0 . . ?
C1 O1 Mn1 128.62(7) . . ?
C3 O3 Mn1 125.64(7) . . ?
Mn1 O5 H5A 129.0 . . ?
Mn1 O5 H5B 118.0 . . ?
H5A O5 H5B 109.5 . . ?
H6A O6 H6B 101.2 . . ?
H7A O7 H7B 105.0 . . ?

loop_
_geom_bond_atom_site_label_1
_geom_bond_atom_site_label_2
_geom_bond_distance
_geom_bond_site_symmetry_2
_geom_bond_publ_flag
C1 O2 1.2553(14) . ?
C1 O1 1.2621(14) . ?
C1 C2 1.5274(16) . ?
C2 C3 1.5248(15) . ?
C2 H2A 0.9900 . ?
C2 H2B 0.9900 . ?
C3 O4 1.2491(14) . ?
C3 O3 1.2691(14) . ?
C4 C7 1.5016(18) . ?
C4 H4A 0.9800 . ?
C4 H4B 0.9800 . ?
C4 H4C 0.9800 . ?
C5 N1 1.3286(17) . ?
C5 N2 1.3504(16) . ?
C5 C6 1.4136(17) . ?
C6 C7 1.365(2) . ?
C6 H6 0.8892 . ?
C7 C8 1.418(2) . ?
C8 C9 1.3512(19) . ?
C8 H8 0.9500 . ?
C9 N2 1.3637(17) . ?
C9 H9 0.9500 . ?
Mn1 O1 2.1172(8) 2_665 ?
Mn1 O1 2.1172(8) . ?
Mn1 O5 2.1806(10) . ?
Mn1 O5 2.1806(10) 2_665 ?
Mn1 O3 2.1843(8) . ?
Mn1 O3 2.1843(8) 2_665 ?
N1 H1A 0.8625 . ?
N1 H1B 0.8305 . ?
N2 H2 0.8800 . ?
O5 H5A 0.8398 . ?
O5 H5B 0.8701 . ?
O6 H6A 0.8029 . ?
O6 H6B 0.7926 . ?
O7 H7A 0.7969 . ?
O7 H7B 0.8536 . ?
